data_7711596
loop_
_publ_author_name
'Yuan, Qingbing'
'Huang, Zeming'
'Wu, weikang'
'Hong, Dongjing'
'Zhu, Shan'
'Wei, Jieding'
'Zhou, Shuangliu'
'Wang, Shaowu'

_publ_section_title
;
 Halide-Bridged Tetranuclear Organocopper(I) Clusters Supported by the
 Indolyl-based NCN Pincer Ligands and Their Catalytic Activities towards
 Hydrophosphination of Alkenes
;
_journal_name_full 'Dalton Transactions'
_journal_paper_doi 10.1039/D2DT02654F
_journal_year 2022
_chemical_absolute_configuration unk
_chemical_formula_moiety 'C56 H72 Cu4 I2 N6, 1.02[C7H8]'
_chemical_formula_sum 'C56 H72 Cu4 I2 N6'
_chemical_formula_weight 1337.15
_space_group_crystal_system monoclinic
_space_group_IT_number 5
_space_group_name_Hall 'C 2y'
_space_group_name_H-M_alt 'C 1 2 1'
_atom_sites_solution_hydrogens geom
_audit_creation_date 2021-04-29
_audit_creation_method
;
Olex2 1.3
(compiled 2020.11.12 svn.r5f609507 for OlexSys, GUI svn.r6272)
;
_audit_update_record
;
2022-01-18 deposited with the CCDC.	2022-10-27 downloaded from the CCDC.
;
_cell_angle_alpha 90
_cell_angle_beta 100.382(2)
_cell_angle_gamma 90
_cell_formula_units_Z 2
_cell_length_a 21.7379(12)
_cell_length_b 11.7973(6)
_cell_length_c 12.4396(7)
_cell_measurement_reflns_used 9900
_cell_measurement_temperature 293.15
_cell_measurement_theta_max 30.113
_cell_measurement_theta_min 2.747
_cell_volume 3137.9(3)
_computing_cell_refinement 'SAINT v8.37A (Bruker, 2015)'
_computing_data_collection 'SAINT v8.37A (Bruker, 2015)'
_computing_data_reduction 'SAINT v8.37A (Bruker, 2015)'
_computing_molecular_graphics 'Olex2 1.3 (Dolomanov et al., 2009)'
_computing_publication_material 'Olex2 1.3 (Dolomanov et al., 2009)'
_computing_structure_refinement 'SHELXL 2018/3 (Sheldrick, 2015)'
_computing_structure_solution 'SHELXT 2018/2 (Sheldrick, 2018)'
_diffrn_ambient_temperature 293.15
_diffrn_measured_fraction_theta_full 0.997
_diffrn_measured_fraction_theta_max 0.962
_diffrn_measurement_device_type 'Bruker APEX-II CCD'
_diffrn_measurement_method '\f and \w scans'
_diffrn_radiation_type MoK\a
_diffrn_radiation_wavelength 0.71073
_diffrn_reflns_av_R_equivalents 0.0577
_diffrn_reflns_av_unetI/netI 0.0468
_diffrn_reflns_Laue_measured_fraction_full 0.997
_diffrn_reflns_Laue_measured_fraction_max 0.962
_diffrn_reflns_limit_h_max 32
_diffrn_reflns_limit_h_min -32
_diffrn_reflns_limit_k_max 14
_diffrn_reflns_limit_k_min -17
_diffrn_reflns_limit_l_max 18
_diffrn_reflns_limit_l_min -18
_diffrn_reflns_number 61272
_diffrn_reflns_point_group_measured_fraction_full 0.971
_diffrn_reflns_point_group_measured_fraction_max 0.875
_diffrn_reflns_theta_full 25.242
_diffrn_reflns_theta_max 32.353
_diffrn_reflns_theta_min 2.747
_diffrn_source_current 30.0
_diffrn_source_power 1.5
_diffrn_source_voltage 50.0
_diffrn_standards_number 0
_exptl_absorpt_coefficient_mu 2.357
_exptl_absorpt_correction_T_max 0.7464
_exptl_absorpt_correction_T_min 0.2899
_exptl_absorpt_correction_type multi-scan
_exptl_absorpt_process_details
;
SADABS-2014/5 (Bruker,2014/5) was used for absorption correction.
wR2(int) was 0.1246 before and 0.0715 after correction.
The Ratio of minimum to maximum transmission is 0.3884.
The \l/2 correction factor is Not present.
;
_exptl_crystal_colour 'clear light orange'
_exptl_crystal_colour_lustre clear
_exptl_crystal_colour_modifier light
_exptl_crystal_colour_primary orange
_exptl_crystal_density_diffrn 1.415
_exptl_crystal_description block
_exptl_crystal_F_000 1344
_exptl_crystal_size_max 0.15
_exptl_crystal_size_mid 0.11
_exptl_crystal_size_min 0.1
_refine_diff_density_max 0.473
_refine_diff_density_min -0.690
_refine_diff_density_rms 0.093
_refine_ls_abs_structure_details
;
 Flack x determined using 2875 quotients [(I+)-(I-)]/[(I+)+(I-)]
 (Parsons, Flack and Wagner, Acta Cryst. B69 (2013) 249-259).
;
_refine_ls_abs_structure_Flack 0.014(7)
_refine_ls_extinction_method none
_refine_ls_goodness_of_fit_ref 1.031
_refine_ls_hydrogen_treatment constr
_refine_ls_matrix_type full
_refine_ls_number_parameters 415
_refine_ls_number_reflns 9825
_refine_ls_number_restraints 559
_refine_ls_restrained_S_all 1.019
_refine_ls_R_factor_all 0.0610
_refine_ls_R_factor_gt 0.0350
_refine_ls_shift/su_max 0.010
_refine_ls_shift/su_mean 0.000
_refine_ls_structure_factor_coef Fsqd
_refine_ls_weighting_details 'w=1/[\s^2^(Fo^2^)+(0.0359P)^2^+2.3064P] where P=(Fo^2^+2Fc^2^)/3'
_refine_ls_weighting_scheme calc
_refine_ls_wR_factor_gt 0.0716
_refine_ls_wR_factor_ref 0.0797
_reflns_Friedel_coverage 0.747
_reflns_Friedel_fraction_full 0.941
_reflns_Friedel_fraction_max 0.781
_reflns_number_gt 7638
_reflns_number_total 9825
_reflns_threshold_expression 'I > 2\s(I)'
_cod_data_source_file d2dt02654f2.cif
_cod_data_source_block 20210428b_sq
_cod_database_code 7711596
_shelx_shelxl_version_number 2018/3
_shelx_space_group_comment
;
The symmetry employed for this shelxl refinement is uniquely defined
by the following loop, which should always be used as a source of
symmetry information in preference to the above space-group names.
They are only intended as comments.
;
_shelx_estimated_absorpt_t_max 0.798
_shelx_estimated_absorpt_t_min 0.719
_olex2_refinement_description
;
1. Fixed Uiso
 At 1.2 times of:
  All C(H) groups, All C(H,H) groups
 At 1.5 times of:
  All C(H,H,H) groups
2. Shared sites
{C16, C16A}
3. Restrained distances
 C27A-C25A = C25A-C26A
 1.54 with sigma of 0.02
 C24A-C22A = C22A-C23A
 1.54 with sigma of 0.02
 C27A-C26A
 2.515 with sigma of 0.04
 C24A-C23A
 2.515 with sigma of 0.04
4. Uiso/Uaniso restraints and constraints
C16 \\sim C17 \\sim C18 \\sim C19 \\sim C20 \\sim C21 \\sim C22 \\sim C23 \\sim
C24 \\sim C25 \\sim C26 \\sim C27 \\sim C16A \\sim C17A \\sim C18A \\sim C19A
\\sim C20A \\sim C21A \\sim C22A \\sim C23A \\sim C24A \\sim C25A \\sim C26A
\\sim C27A: within 2A with sigma of 0.01 and sigma for terminal atoms of 0.01
within 2A
Uanis(C16) = Uanis(C16A)
5. Rigid body (RIGU) restrains
 C16, C24, C22, C17, C26, C18, C23, C19, C25, C20, C27, C21, N3
 with sigma for 1-2 distances of 0.001 and sigma for 1-3 distances of 0.002
 C16A, C24A, C22A, C17A, C26A, C18A, C23A, C19A, C25A, C20A, C27A, C21A, N3
 with sigma for 1-2 distances of 0.001 and sigma for 1-3 distances of 0.002
6. Others
 Sof(C16A)=Sof(C17A)=Sof(C18A)=Sof(H18A)=Sof(C19A)=Sof(H19A)=Sof(C20A)=
 Sof(H20A)=Sof(C21A)=Sof(C22A)=Sof(H22A)=Sof(C23A)=Sof(H23D)=Sof(H23E)=
 Sof(H23F)=Sof(C24A)=Sof(H24D)=Sof(H24E)=Sof(H24F)=Sof(C25A)=Sof(H25A)=
 Sof(C26A)=Sof(H26D)=Sof(H26E)=Sof(H26F)=Sof(C27A)=Sof(H27D)=Sof(H27E)=
 Sof(H27F)=1-FVAR(1)
 Sof(C16)=Sof(C17)=Sof(C18)=Sof(H18)=Sof(C19)=Sof(H19)=Sof(C20)=Sof(H20)=
 Sof(C21)=Sof(C22)=Sof(H22)=Sof(C23)=Sof(H23A)=Sof(H23B)=Sof(H23C)=Sof(C24)=
 Sof(H24A)=Sof(H24B)=Sof(H24C)=Sof(C25)=Sof(H25)=Sof(C26)=Sof(H26A)=Sof(H26B)=
 Sof(H26C)=Sof(C27)=Sof(H27A)=Sof(H27B)=Sof(H27C)=FVAR(1)
7.a Ternary CH refined with riding coordinates:
 C22(H22), C25(H25), C22A(H22A), C25A(H25A)
7.b Secondary CH2 refined with riding coordinates:
 C9(H9A,H9B), C10(H10A,H10B), C11(H11A,H11B), C12(H12A,H12B), C13(H13A,H13B),
 C14(H14A,H14B), C15(H15A,H15B)
7.c Aromatic/amide H refined with riding coordinates:
 C4(H4), C5(H5), C6(H6), C007(H007), C7(H7), C18(H18), C19(H19), C20(H20),
 C18A(H18A), C19A(H19A), C20A(H20A)
7.d Idealised Me refined as rotating group:
 C23(H23A,H23B,H23C), C24(H24A,H24B,H24C), C26(H26A,H26B,H26C), C27(H27A,H27B,
 H27C), C23A(H23D,H23E,H23F), C24A(H24D,H24E,H24F), C26A(H26D,H26E,H26F),
 C27A(H27D,H27E,H27F)
;
_platon_squeeze_special_details
;
A solvent mask was calculated and 108 electrons were 
found in a volume of 482\%A^3^ in 1 void per unit cell. 
This is consistent with the presence of 
1.02[C7H8] per Asymmetric Unit 
which account for 102 electrons 
per unit cell.
;
_platon_squeeze_void_probe_radius 1.20
_olex2_submission_special_instructions 'No special instructions were received'

loop_
_space_group_symop_operation_xyz
'x, y, z'
'-x, y, -z'
'x+1/2, y+1/2, z'
'-x+1/2, y+1/2, -z'

loop_
_atom_site_label
_atom_site_type_symbol
_atom_site_fract_x
_atom_site_fract_y
_atom_site_fract_z
_atom_site_U_iso_or_equiv
_atom_site_adp_type
_atom_site_occupancy
_atom_site_site_symmetry_order
_atom_site_calc_flag
_atom_site_refinement_flags_posn
_atom_site_refinement_flags_adp
_atom_site_refinement_flags_occupancy
_atom_site_disorder_assembly
_atom_site_disorder_group
I1 I 0.44261(2) 0.78128(3) 0.34576(2) 0.03956(8) Uani 1 1 d . . . . .
Cu1 Cu 0.54989(3) 0.69984(5) 0.43522(5) 0.03435(13) Uani 1 1 d . . . . .
Cu2 Cu 0.44719(3) 0.54908(5) 0.43430(4) 0.03508(13) Uani 1 1 d . . . . .
N1 N 0.65184(16) 0.5496(3) 0.4377(3) 0.0293(7) Uani 1 1 d . . . . .
N2 N 0.62431(16) 0.7884(4) 0.3778(3) 0.0326(7) Uani 1 1 d . . . . .
N3 N 0.45612(16) 0.4493(3) 0.3143(3) 0.0283(7) Uani 1 1 d . . . . .
C1 C 0.58713(18) 0.5402(4) 0.4258(3) 0.0273(8) Uani 1 1 d . . . . .
C2 C 0.5698(2) 0.4601(4) 0.3410(3) 0.0299(8) Uani 1 1 d . . . . .
C3 C 0.6260(2) 0.4216(4) 0.3046(4) 0.0350(9) Uani 1 1 d . . . . .
C4 C 0.6383(3) 0.3401(5) 0.2279(5) 0.0470(12) Uani 1 1 d . . . . .
H4 H 0.606070 0.298156 0.187303 0.056 Uiso 1 1 calc R U . . .
C5 C 0.6998(3) 0.3243(6) 0.2146(5) 0.0606(16) Uani 1 1 d . . . . .
H5 H 0.708670 0.271176 0.164248 0.073 Uiso 1 1 calc R U . . .
C6 C 0.7485(3) 0.3865(6) 0.2751(5) 0.0573(15) Uani 1 1 d . . . . .
H6 H 0.789162 0.374031 0.264382 0.069 Uiso 1 1 calc R U . . .
C007 C 0.50960(19) 0.4209(4) 0.2912(3) 0.0303(8) Uani 1 1 d . . . . .
H007 H 0.508584 0.368334 0.235133 0.036 Uiso 1 1 calc R U . . .
C7 C 0.7377(2) 0.4662(5) 0.3505(4) 0.0463(12) Uani 1 1 d . . . . .
H7 H 0.770267 0.508562 0.389754 0.056 Uiso 1 1 calc R U . . .
C8 C 0.6760(2) 0.4810(4) 0.3661(4) 0.0335(9) Uani 1 1 d . . . . .
C9 C 0.6866(2) 0.6418(4) 0.4997(4) 0.0388(10) Uani 1 1 d . . . . .
H9A H 0.729171 0.617285 0.526678 0.047 Uiso 1 1 calc R U . . .
H9B H 0.667449 0.659843 0.562250 0.047 Uiso 1 1 calc R U . . .
C10 C 0.6876(2) 0.7484(4) 0.4293(5) 0.0468(12) Uani 1 1 d . . . . .
H10A H 0.708825 0.808635 0.474604 0.056 Uiso 1 1 calc R U . . .
H10B H 0.711596 0.732518 0.372385 0.056 Uiso 1 1 calc R U . . .
C11 C 0.6119(2) 0.7658(5) 0.2578(4) 0.0456(12) Uani 1 1 d . . . . .
H11A H 0.568168 0.780851 0.229169 0.055 Uiso 1 1 calc R U . . .
H11B H 0.619538 0.686196 0.245703 0.055 Uiso 1 1 calc R U . . .
C12 C 0.6518(4) 0.8365(7) 0.1947(5) 0.0678(19) Uani 1 1 d . . . . .
H12A H 0.695169 0.813877 0.215513 0.081 Uiso 1 1 calc R U . . .
H12B H 0.638974 0.821894 0.117131 0.081 Uiso 1 1 calc R U . . .
C13 C 0.6461(4) 0.9617(7) 0.2158(6) 0.072(2) Uani 1 1 d . . . . .
H13A H 0.604091 0.987249 0.185700 0.087 Uiso 1 1 calc R U . . .
H13B H 0.675222 1.003494 0.180220 0.087 Uiso 1 1 calc R U . . .
C14 C 0.6602(3) 0.9840(5) 0.3385(5) 0.0570(15) Uani 1 1 d . . . . .
H14A H 0.703725 0.966568 0.366811 0.068 Uiso 1 1 calc R U . . .
H14B H 0.653438 1.063578 0.352252 0.068 Uiso 1 1 calc R U . . .
C15 C 0.6188(3) 0.9124(4) 0.3964(4) 0.0412(11) Uani 1 1 d . . . . .
H15A H 0.629258 0.927340 0.474253 0.049 Uiso 1 1 calc R U . . .
H15B H 0.575638 0.935078 0.371904 0.049 Uiso 1 1 calc R U . . .
C16 C 0.4022(2) 0.3930(4) 0.2512(4) 0.0358(8) Uani 0.493(15) 1 d . U P A 1
C17 C 0.3663(12) 0.438(2) 0.160(2) 0.044(2) Uani 0.493(15) 1 d . U P A 1
C18 C 0.3165(8) 0.3693(16) 0.1032(15) 0.050(3) Uani 0.493(15) 1 d . U P A 1
H18 H 0.292025 0.397454 0.039823 0.060 Uiso 0.493(15) 1 calc R U P A 1
C19 C 0.3036(8) 0.2637(15) 0.1387(14) 0.052(3) Uani 0.493(15) 1 d . U P A 1
H19 H 0.270952 0.221400 0.099462 0.062 Uiso 0.493(15) 1 calc R U P A 1
C20 C 0.3397(8) 0.2193(16) 0.2346(14) 0.052(3) Uani 0.493(15) 1 d . U P A 1
H20 H 0.330856 0.148006 0.259857 0.062 Uiso 0.493(15) 1 calc R U P A 1
C21 C 0.3886(12) 0.283(3) 0.291(2) 0.045(2) Uani 0.493(15) 1 d . U P A 1
C22 C 0.3795(8) 0.5546(18) 0.1221(17) 0.054(2) Uani 0.493(15) 1 d . U P A 1
H22 H 0.413596 0.586995 0.175702 0.064 Uiso 0.493(15) 1 calc R U P A 1
C23 C 0.3220(8) 0.6306(16) 0.1173(17) 0.066(3) Uani 0.493(15) 1 d . U P A 1
H23A H 0.290653 0.608846 0.056246 0.099 Uiso 0.493(15) 1 calc R U P A 1
H23B H 0.333655 0.708154 0.109138 0.099 Uiso 0.493(15) 1 calc R U P A 1
H23C H 0.305698 0.622303 0.183663 0.099 Uiso 0.493(15) 1 calc R U P A 1
C24 C 0.4010(9) 0.5546(16) 0.0050(12) 0.067(3) Uani 0.493(15) 1 d . U P A 1
H24A H 0.431612 0.496268 0.003532 0.100 Uiso 0.493(15) 1 calc R U P A 1
H24B H 0.418738 0.626900 -0.007164 0.100 Uiso 0.493(15) 1 calc R U P A 1
H24C H 0.365344 0.540487 -0.051232 0.100 Uiso 0.493(15) 1 calc R U P A 1
C25 C 0.4270(9) 0.2272(19) 0.3908(18) 0.057(2) Uani 0.493(15) 1 d . U P A 1
H25 H 0.458901 0.282419 0.422449 0.068 Uiso 0.493(15) 1 calc R U P A 1
C26 C 0.3873(9) 0.2025(17) 0.4795(14) 0.068(3) Uani 0.493(15) 1 d . U P A 1
H26A H 0.371052 0.272308 0.502504 0.102 Uiso 0.493(15) 1 calc R U P A 1
H26B H 0.412964 0.166599 0.541036 0.102 Uiso 0.493(15) 1 calc R U P A 1
H26C H 0.353291 0.153189 0.450137 0.102 Uiso 0.493(15) 1 calc R U P A 1
C27 C 0.4611(10) 0.1265(16) 0.3612(16) 0.079(3) Uani 0.493(15) 1 d . U P A 1
H27A H 0.432630 0.077791 0.314535 0.118 Uiso 0.493(15) 1 calc R U P A 1
H27B H 0.479091 0.086186 0.426329 0.118 Uiso 0.493(15) 1 calc R U P A 1
H27C H 0.493761 0.150351 0.323510 0.118 Uiso 0.493(15) 1 calc R U P A 1
C16A C 0.4022(2) 0.3930(4) 0.2512(4) 0.0358(8) Uani 0.507(15) 1 d . U P A 2
C17A C 0.3725(11) 0.454(2) 0.1519(19) 0.044(2) Uani 0.507(15) 1 d . U P A 2
C18A C 0.3231(8) 0.4004(15) 0.0856(14) 0.049(3) Uani 0.507(15) 1 d . U P A 2
H18A H 0.303810 0.435251 0.021243 0.059 Uiso 0.507(15) 1 calc R U P A 2
C19A C 0.3022(8) 0.2979(17) 0.1128(13) 0.053(3) Uani 0.507(15) 1 d . U P A 2
H19A H 0.269853 0.262595 0.065399 0.064 Uiso 0.507(15) 1 calc R U P A 2
C20A C 0.3282(8) 0.2445(14) 0.2102(14) 0.051(3) Uani 0.507(15) 1 d . U P A 2
H20A H 0.310808 0.177397 0.230200 0.061 Uiso 0.507(15) 1 calc R U P A 2
C21A C 0.3811(11) 0.292(2) 0.279(2) 0.044(2) Uani 0.507(15) 1 d . U P A 2
C22A C 0.3939(8) 0.5666(17) 0.1154(17) 0.057(2) Uani 0.507(15) 1 d D U P A 2
H22A H 0.423462 0.595542 0.178366 0.068 Uiso 0.507(15) 1 calc R U P A 2
C23A C 0.3418(8) 0.6533(15) 0.0951(16) 0.068(3) Uani 0.507(15) 1 d D U P A 2
H23D H 0.313192 0.634136 0.029456 0.103 Uiso 0.507(15) 1 calc R U P A 2
H23E H 0.359127 0.727060 0.087298 0.103 Uiso 0.507(15) 1 calc R U P A 2
H23F H 0.319980 0.653720 0.155693 0.103 Uiso 0.507(15) 1 calc R U P A 2
C24A C 0.4322(9) 0.5496(17) 0.0273(13) 0.074(3) Uani 0.507(15) 1 d D U P A 2
H24D H 0.456731 0.481811 0.041973 0.110 Uiso 0.507(15) 1 calc R U P A 2
H24E H 0.459454 0.613382 0.025792 0.110 Uiso 0.507(15) 1 calc R U P A 2
H24F H 0.404861 0.542675 -0.042192 0.110 Uiso 0.507(15) 1 calc R U P A 2
C25A C 0.4107(8) 0.2340(17) 0.3845(17) 0.055(2) Uani 0.507(15) 1 d D U P A 2
H25A H 0.449479 0.273555 0.415465 0.066 Uiso 0.507(15) 1 calc R U P A 2
C26A C 0.3650(8) 0.2402(15) 0.4668(12) 0.063(3) Uani 0.507(15) 1 d D U P A 2
H26D H 0.346640 0.314406 0.464306 0.095 Uiso 0.507(15) 1 calc R U P A 2
H26E H 0.387414 0.225480 0.539255 0.095 Uiso 0.507(15) 1 calc R U P A 2
H26F H 0.332601 0.184604 0.447816 0.095 Uiso 0.507(15) 1 calc R U P A 2
C27A C 0.4262(9) 0.1073(13) 0.3623(14) 0.070(3) Uani 0.507(15) 1 d D U P A 2
H27D H 0.388095 0.066538 0.337471 0.106 Uiso 0.507(15) 1 calc R U P A 2
H27E H 0.448121 0.073558 0.428429 0.106 Uiso 0.507(15) 1 calc R U P A 2
H27F H 0.451991 0.104303 0.307225 0.106 Uiso 0.507(15) 1 calc R U P A 2

loop_
_atom_site_aniso_label
_atom_site_aniso_U_11
_atom_site_aniso_U_22
_atom_site_aniso_U_33
_atom_site_aniso_U_23
_atom_site_aniso_U_13
_atom_site_aniso_U_12
I1 0.03502(14) 0.04047(15) 0.04179(15) 0.01058(14) 0.00319(10) 0.00659(14)
Cu1 0.0303(3) 0.0275(3) 0.0461(3) 0.0057(2) 0.0092(2) 0.0017(2)
Cu2 0.0281(3) 0.0460(3) 0.0300(3) -0.0091(2) 0.0023(2) 0.0041(2)
N1 0.0245(16) 0.0309(18) 0.0310(17) 0.0004(14) 0.0013(13) -0.0004(14)
N2 0.0329(16) 0.0262(17) 0.0380(17) -0.0053(17) 0.0040(13) -0.0060(17)
N3 0.0263(16) 0.0295(17) 0.0281(16) -0.0016(13) 0.0024(12) -0.0010(13)
C1 0.0270(19) 0.0261(19) 0.0287(19) -0.0006(15) 0.0046(15) 0.0019(16)
C2 0.028(2) 0.029(2) 0.032(2) -0.0025(16) 0.0045(16) 0.0027(16)
C3 0.031(2) 0.036(2) 0.038(2) 0.0005(18) 0.0058(18) 0.0047(18)
C4 0.045(3) 0.050(3) 0.047(3) -0.010(2) 0.012(2) 0.010(2)
C5 0.058(4) 0.072(4) 0.056(3) -0.010(3) 0.020(3) 0.020(3)
C6 0.038(3) 0.071(4) 0.066(4) -0.003(3) 0.018(3) 0.016(3)
C007 0.029(2) 0.031(2) 0.030(2) -0.0048(16) 0.0021(16) 0.0001(17)
C7 0.028(2) 0.057(3) 0.054(3) 0.008(2) 0.006(2) 0.006(2)
C8 0.030(2) 0.035(2) 0.035(2) 0.0060(17) 0.0048(17) 0.0054(17)
C9 0.0212(19) 0.045(3) 0.047(3) -0.005(2) -0.0039(18) -0.0048(18)
C10 0.032(2) 0.040(3) 0.066(3) 0.000(2) 0.003(2) -0.0091(19)
C11 0.047(3) 0.048(3) 0.043(2) -0.008(2) 0.012(2) -0.012(2)
C12 0.073(4) 0.087(5) 0.051(3) -0.008(3) 0.030(3) -0.025(4)
C13 0.086(5) 0.071(5) 0.061(4) 0.015(3) 0.017(4) -0.026(4)
C14 0.070(4) 0.040(3) 0.063(4) -0.001(3) 0.017(3) -0.016(3)
C15 0.050(3) 0.029(2) 0.045(3) -0.0038(19) 0.009(2) -0.005(2)
C16 0.0258(17) 0.046(2) 0.0351(19) -0.0096(15) 0.0046(13) -0.0056(14)
C17 0.034(4) 0.051(4) 0.042(3) -0.007(3) -0.001(3) -0.002(3)
C18 0.041(4) 0.059(5) 0.047(5) -0.006(4) -0.002(4) -0.011(4)
C19 0.042(4) 0.060(5) 0.050(5) -0.007(4) 0.002(4) -0.015(4)
C20 0.044(5) 0.057(5) 0.052(5) -0.006(4) 0.002(4) -0.017(4)
C21 0.044(5) 0.049(3) 0.042(4) -0.008(3) 0.006(3) -0.014(3)
C22 0.044(5) 0.058(4) 0.052(4) 0.004(3) -0.009(4) -0.003(4)
C23 0.057(7) 0.064(6) 0.073(7) 0.011(5) 0.001(5) 0.007(5)
C24 0.062(7) 0.075(6) 0.060(5) 0.012(5) 0.003(5) 0.002(6)
C25 0.064(6) 0.050(4) 0.053(4) 0.006(3) 0.003(4) -0.018(4)
C26 0.074(7) 0.071(7) 0.059(5) 0.014(5) 0.010(5) -0.014(6)
C27 0.084(8) 0.066(5) 0.082(6) -0.001(5) 0.004(6) 0.001(6)
C16A 0.0258(17) 0.046(2) 0.0351(19) -0.0096(15) 0.0046(13) -0.0056(14)
C17A 0.035(4) 0.052(4) 0.041(3) -0.008(3) -0.003(3) -0.002(3)
C18A 0.039(4) 0.063(5) 0.042(5) -0.001(4) -0.004(3) -0.013(4)
C19A 0.041(4) 0.063(5) 0.051(5) -0.004(4) -0.003(4) -0.017(4)
C20A 0.042(4) 0.056(5) 0.051(5) -0.004(4) 0.000(3) -0.017(4)
C21A 0.040(4) 0.050(3) 0.043(4) -0.008(3) 0.006(3) -0.013(3)
C22A 0.052(6) 0.058(4) 0.053(4) 0.008(3) -0.011(4) -0.004(4)
C23A 0.058(7) 0.065(6) 0.076(7) 0.014(5) -0.006(5) 0.003(5)
C24A 0.071(7) 0.080(6) 0.068(6) 0.011(5) 0.006(5) -0.004(6)
C25A 0.059(6) 0.052(4) 0.053(4) 0.003(3) 0.003(4) -0.017(4)
C26A 0.074(7) 0.065(7) 0.050(5) 0.008(5) 0.008(5) -0.006(5)
C27A 0.077(7) 0.057(4) 0.076(6) 0.002(4) 0.009(6) -0.006(5)

loop_
_atom_type_symbol
_atom_type_description
_atom_type_scat_dispersion_real
_atom_type_scat_dispersion_imag
_atom_type_scat_source
C C 0.0033 0.0016 'International Tables Vol C Tables 4.2.6.8 and 6.1.1.4'
H H 0.0000 0.0000 'International Tables Vol C Tables 4.2.6.8 and 6.1.1.4'
Cu Cu 0.3201 1.2651 'International Tables Vol C Tables 4.2.6.8 and 6.1.1.4'
I I -0.4742 1.8119 'International Tables Vol C Tables 4.2.6.8 and 6.1.1.4'
N N 0.0061 0.0033 'International Tables Vol C Tables 4.2.6.8 and 6.1.1.4'

loop_
_geom_angle_atom_site_label_1
_geom_angle_atom_site_label_2
_geom_angle_atom_site_label_3
_geom_angle
_geom_angle_site_symmetry_1
_geom_angle_site_symmetry_3
_geom_angle_publ_flag
Cu1 I1 Cu1 64.74(2) . 2_656 ?
Cu1 I1 Cu2 61.703(17) . . ?
Cu1 I1 Cu2 48.765(15) 2_656 . ?
I1 Cu1 I1 100.21(2) . 2_656 ?
I1 Cu1 Cu1 62.34(2) . 2_656 ?
I1 Cu1 Cu1 52.926(18) 2_656 2_656 ?
I1 Cu1 Cu2 65.471(19) . . ?
Cu2 Cu1 I1 67.40(2) 2_656 2_656 ?
Cu2 Cu1 I1 97.08(2) . 2_656 ?
Cu2 Cu1 I1 118.61(3) 2_656 . ?
Cu2 Cu1 Cu1 63.87(2) 2_656 2_656 ?
Cu2 Cu1 Cu1 49.079(17) . 2_656 ?
Cu2 Cu1 Cu2 57.73(3) 2_656 . ?
N2 Cu1 I1 103.61(9) . 2_656 ?
N2 Cu1 I1 110.54(11) . . ?
N2 Cu1 Cu1 149.17(11) . 2_656 ?
N2 Cu1 Cu2 159.30(10) . . ?
N2 Cu1 Cu2 130.83(11) . 2_656 ?
C1 Cu1 I1 130.47(11) . . ?
C1 Cu1 I1 113.86(11) . 2_656 ?
C1 Cu1 Cu1 111.64(11) . 2_656 ?
C1 Cu1 Cu2 75.24(11) . . ?
C1 Cu1 Cu2 53.04(11) . 2_656 ?
C1 Cu1 N2 95.64(16) . . ?
Cu1 Cu2 I1 52.826(16) . . ?
Cu1 Cu2 I1 63.84(2) 2_656 . ?
Cu1 Cu2 Cu1 67.05(3) 2_656 . ?
Cu1 Cu2 Cu2 70.00(2) 2_656 2_656 ?
Cu2 Cu2 I1 101.772(15) 2_656 . ?
Cu2 Cu2 Cu1 52.266(18) 2_656 . ?
N3 Cu2 I1 106.14(11) . . ?
N3 Cu2 Cu1 101.23(11) . . ?
N3 Cu2 Cu1 167.55(11) . 2_656 ?
N3 Cu2 Cu2 106.75(11) . 2_656 ?
N3 Cu2 C1 137.51(16) . 2_656 ?
C1 Cu2 I1 112.22(12) 2_656 . ?
C1 Cu2 Cu1 116.11(12) 2_656 . ?
C1 Cu2 Cu1 54.82(12) 2_656 2_656 ?
C1 Cu2 Cu2 83.00(11) 2_656 2_656 ?
C1 N1 C9 122.1(4) . . ?
C8 N1 C1 112.4(3) . . ?
C8 N1 C9 123.9(4) . . ?
C10 N2 Cu1 113.3(3) . . ?
C10 N2 C11 111.1(4) . . ?
C10 N2 C15 109.8(4) . . ?
C11 N2 Cu1 103.6(3) . . ?
C15 N2 Cu1 109.8(3) . . ?
C15 N2 C11 109.0(4) . . ?
C007 N3 Cu2 123.3(3) . . ?
C007 N3 C16 115.6(4) . . ?
C007 N3 C16A 115.6(4) . . ?
C16 N3 Cu2 120.8(3) . . ?
C16A N3 Cu2 120.8(3) . . ?
Cu2 C1 Cu1 72.14(13) 2_656 . ?
N1 C1 Cu1 108.7(3) . . ?
N1 C1 Cu2 115.4(3) . 2_656 ?
N1 C1 C2 105.1(3) . . ?
C2 C1 Cu1 126.7(3) . . ?
C2 C1 Cu2 126.0(3) . 2_656 ?
C1 C2 C3 108.4(4) . . ?
C1 C2 C007 130.0(4) . . ?
C007 C2 C3 121.5(4) . . ?
C4 C3 C2 134.2(5) . . ?
C8 C3 C2 106.7(4) . . ?
C8 C3 C4 119.1(4) . . ?
C3 C4 H4 120.8 . . ?
C5 C4 C3 118.5(5) . . ?
C5 C4 H4 120.8 . . ?
C4 C5 H5 119.4 . . ?
C4 C5 C6 121.2(5) . . ?
C6 C5 H5 119.4 . . ?
C5 C6 H6 119.2 . . ?
C7 C6 C5 121.5(5) . . ?
C7 C6 H6 119.2 . . ?
N3 C007 C2 127.8(4) . . ?
N3 C007 H007 116.1 . . ?
C2 C007 H007 116.1 . . ?
C6 C7 H7 121.2 . . ?
C6 C7 C8 117.7(5) . . ?
C8 C7 H7 121.2 . . ?
N1 C8 C3 107.4(4) . . ?
N1 C8 C7 130.5(4) . . ?
C3 C8 C7 122.1(5) . . ?
N1 C9 H9A 109.3 . . ?
N1 C9 H9B 109.3 . . ?
N1 C9 C10 111.6(4) . . ?
H9A C9 H9B 108.0 . . ?
C10 C9 H9A 109.3 . . ?
C10 C9 H9B 109.3 . . ?
N2 C10 C9 113.5(4) . . ?
N2 C10 H10A 108.9 . . ?
N2 C10 H10B 108.9 . . ?
C9 C10 H10A 108.9 . . ?
C9 C10 H10B 108.9 . . ?
H10A C10 H10B 107.7 . . ?
N2 C11 H11A 108.8 . . ?
N2 C11 H11B 108.8 . . ?
N2 C11 C12 113.7(5) . . ?
H11A C11 H11B 107.7 . . ?
C12 C11 H11A 108.8 . . ?
C12 C11 H11B 108.8 . . ?
C11 C12 H12A 109.2 . . ?
C11 C12 H12B 109.2 . . ?
H12A C12 H12B 107.9 . . ?
C13 C12 C11 112.1(6) . . ?
C13 C12 H12A 109.2 . . ?
C13 C12 H12B 109.2 . . ?
C12 C13 H13A 109.8 . . ?
C12 C13 H13B 109.8 . . ?
C12 C13 C14 109.6(6) . . ?
H13A C13 H13B 108.2 . . ?
C14 C13 H13A 109.8 . . ?
C14 C13 H13B 109.8 . . ?
C13 C14 H14A 109.5 . . ?
C13 C14 H14B 109.5 . . ?
H14A C14 H14B 108.1 . . ?
C15 C14 C13 110.6(5) . . ?
C15 C14 H14A 109.5 . . ?
C15 C14 H14B 109.5 . . ?
N2 C15 C14 113.8(5) . . ?
N2 C15 H15A 108.8 . . ?
N2 C15 H15B 108.8 . . ?
C14 C15 H15A 108.8 . . ?
C14 C15 H15B 108.8 . . ?
H15A C15 H15B 107.7 . . ?
C17 C16 N3 123.8(9) . . ?
C17 C16 C21 121.2(13) . . ?
C21 C16 N3 115.0(9) . . ?
C16 C17 C18 117.0(15) . . ?
C16 C17 C22 120.4(16) . . ?
C18 C17 C22 122.7(17) . . ?
C17 C18 H18 118.6 . . ?
C19 C18 C17 122.8(15) . . ?
C19 C18 H18 118.6 . . ?
C18 C19 H19 120.1 . . ?
C18 C19 C20 119.8(14) . . ?
C20 C19 H19 120.1 . . ?
C19 C20 H20 120.4 . . ?
C21 C20 C19 119.1(16) . . ?
C21 C20 H20 120.4 . . ?
C16 C21 C25 124.0(18) . . ?
C20 C21 C16 120.1(15) . . ?
C20 C21 C25 116(2) . . ?
C17 C22 H22 108.1 . . ?
C17 C22 C23 110.4(14) . . ?
C17 C22 C24 112.7(17) . . ?
C23 C22 H22 108.1 . . ?
C23 C22 C24 109.5(14) . . ?
C24 C22 H22 108.1 . . ?
C22 C23 H23A 109.5 . . ?
C22 C23 H23B 109.5 . . ?
C22 C23 H23C 109.5 . . ?
H23A C23 H23B 109.5 . . ?
H23A C23 H23C 109.5 . . ?
H23B C23 H23C 109.5 . . ?
C22 C24 H24A 109.5 . . ?
C22 C24 H24B 109.5 . . ?
C22 C24 H24C 109.5 . . ?
H24A C24 H24B 109.5 . . ?
H24A C24 H24C 109.5 . . ?
H24B C24 H24C 109.5 . . ?
C21 C25 H25 106.5 . . ?
C21 C25 C26 111.7(16) . . ?
C26 C25 H25 106.5 . . ?
C27 C25 C21 111.9(19) . . ?
C27 C25 H25 106.5 . . ?
C27 C25 C26 113.2(17) . . ?
C25 C26 H26A 109.5 . . ?
C25 C26 H26B 109.5 . . ?
C25 C26 H26C 109.5 . . ?
H26A C26 H26B 109.5 . . ?
H26A C26 H26C 109.5 . . ?
H26B C26 H26C 109.5 . . ?
C25 C27 H27A 109.5 . . ?
C25 C27 H27B 109.5 . . ?
C25 C27 H27C 109.5 . . ?
H27A C27 H27B 109.5 . . ?
H27A C27 H27C 109.5 . . ?
H27B C27 H27C 109.5 . . ?
N3 C16A C17A 114.8(9) . . ?
C21A C16A N3 123.1(9) . . ?
C21A C16A C17A 122.1(12) . . ?
C16A C17A C22A 124.8(15) . . ?
C18A C17A C16A 116.7(14) . . ?
C18A C17A C22A 118.4(16) . . ?
C17A C18A H18A 119.4 . . ?
C19A C18A C17A 121.3(14) . . ?
C19A C18A H18A 119.4 . . ?
C18A C19A H19A 119.4 . . ?
C18A C19A C20A 121.2(13) . . ?
C20A C19A H19A 119.4 . . ?
C19A C20A H20A 119.8 . . ?
C19A C20A C21A 120.4(15) . . ?
C21A C20A H20A 119.8 . . ?
C16A C21A C20A 118.0(15) . . ?
C16A C21A C25A 120.8(16) . . ?
C20A C21A C25A 121.1(19) . . ?
C17A C22A H22A 105.1 . . ?
C17A C22A C23A 112.5(14) . . ?
C17A C22A C24A 110.2(17) . . ?
C23A C22A H22A 105.1 . . ?
C24A C22A H22A 105.1 . . ?
C24A C22A C23A 117.7(15) . . ?
C22A C23A H23D 109.5 . . ?
C22A C23A H23E 109.5 . . ?
C22A C23A H23F 109.5 . . ?
H23D C23A H23E 109.5 . . ?
H23D C23A H23F 109.5 . . ?
H23E C23A H23F 109.5 . . ?
C22A C24A H24D 109.5 . . ?
C22A C24A H24E 109.5 . . ?
C22A C24A H24F 109.5 . . ?
H24D C24A H24E 109.5 . . ?
H24D C24A H24F 109.5 . . ?
H24E C24A H24F 109.5 . . ?
C21A C25A H25A 109.0 . . ?
C21A C25A C26A 109.1(14) . . ?
C21A C25A C27A 110.4(17) . . ?
C26A C25A H25A 109.0 . . ?
C26A C25A C27A 110.2(14) . . ?
C27A C25A H25A 109.0 . . ?
C25A C26A H26D 109.5 . . ?
C25A C26A H26E 109.5 . . ?
C25A C26A H26F 109.5 . . ?
H26D C26A H26E 109.5 . . ?
H26D C26A H26F 109.5 . . ?
H26E C26A H26F 109.5 . . ?
C25A C27A H27D 109.5 . . ?
C25A C27A H27E 109.5 . . ?
C25A C27A H27F 109.5 . . ?
H27D C27A H27E 109.5 . . ?
H27D C27A H27F 109.5 . . ?
H27E C27A H27F 109.5 . . ?

loop_
_geom_bond_atom_site_label_1
_geom_bond_atom_site_label_2
_geom_bond_distance
_geom_bond_site_symmetry_2
_geom_bond_publ_flag
I1 Cu1 2.5816(6) . ?
I1 Cu1 2.8657(7) 2_656 ?
I1 Cu2 2.9475(7) . ?
Cu1 Cu1 2.9261(11) 2_656 ?
Cu1 Cu2 2.4009(7) 2_656 ?
Cu1 Cu2 2.8527(8) . ?
Cu1 N2 2.153(4) . ?
Cu1 C1 2.062(4) . ?
Cu2 Cu2 2.5671(10) 2_656 ?
Cu2 N3 1.937(4) . ?
Cu2 C1 2.015(4) 2_656 ?
N1 C1 1.392(5) . ?
N1 C8 1.375(6) . ?
N1 C9 1.462(6) . ?
N2 C10 1.487(6) . ?
N2 C11 1.493(6) . ?
N2 C15 1.490(6) . ?
N3 C007 1.292(6) . ?
N3 C16 1.450(5) . ?
N3 C16A 1.450(5) . ?
C1 C2 1.416(6) . ?
C2 C3 1.449(6) . ?
C2 C007 1.421(6) . ?
C3 C4 1.414(7) . ?
C3 C8 1.400(6) . ?
C4 H4 0.9300 . ?
C4 C5 1.389(8) . ?
C5 H5 0.9300 . ?
C5 C6 1.391(9) . ?
C6 H6 0.9300 . ?
C6 C7 1.377(8) . ?
C007 H007 0.9300 . ?
C7 H7 0.9300 . ?
C7 C8 1.401(7) . ?
C9 H9A 0.9700 . ?
C9 H9B 0.9700 . ?
C9 C10 1.534(8) . ?
C10 H10A 0.9700 . ?
C10 H10B 0.9700 . ?
C11 H11A 0.9700 . ?
C11 H11B 0.9700 . ?
C11 C12 1.519(8) . ?
C12 H12A 0.9700 . ?
C12 H12B 0.9700 . ?
C12 C13 1.509(11) . ?
C13 H13A 0.9700 . ?
C13 H13B 0.9700 . ?
C13 C14 1.525(9) . ?
C14 H14A 0.9700 . ?
C14 H14B 0.9700 . ?
C14 C15 1.509(8) . ?
C15 H15A 0.9700 . ?
C15 H15B 0.9700 . ?
C16 C17 1.37(2) . ?
C16 C21 1.44(3) . ?
C17 C18 1.43(2) . ?
C17 C22 1.49(2) . ?
C18 H18 0.9300 . ?
C18 C19 1.37(2) . ?
C19 H19 0.9300 . ?
C19 C20 1.406(19) . ?
C20 H20 0.9300 . ?
C20 C21 1.39(3) . ?
C21 C25 1.52(2) . ?
C22 H22 0.9800 . ?
C22 C23 1.53(2) . ?
C22 C24 1.61(2) . ?
C23 H23A 0.9600 . ?
C23 H23B 0.9600 . ?
C23 H23C 0.9600 . ?
C24 H24A 0.9600 . ?
C24 H24B 0.9600 . ?
C24 H24C 0.9600 . ?
C25 H25 0.9800 . ?
C25 C26 1.55(2) . ?
C25 C27 1.48(3) . ?
C26 H26A 0.9600 . ?
C26 H26B 0.9600 . ?
C26 H26C 0.9600 . ?
C27 H27A 0.9600 . ?
C27 H27B 0.9600 . ?
C27 H27C 0.9600 . ?
C16A C17A 1.48(2) . ?
C16A C21A 1.35(3) . ?
C17A C18A 1.38(2) . ?
C17A C22A 1.50(2) . ?
C18A H18A 0.9300 . ?
C18A C19A 1.36(2) . ?
C19A H19A 0.9300 . ?
C19A C20A 1.393(18) . ?
C20A H20A 0.9300 . ?
C20A C21A 1.42(2) . ?
C21A C25A 1.51(2) . ?
C22A H22A 0.9800 . ?
C22A C23A 1.514(18) . ?
C22A C24A 1.504(18) . ?
C23A H23D 0.9600 . ?
C23A H23E 0.9600 . ?
C23A H23F 0.9600 . ?
C24A H24D 0.9600 . ?
C24A H24E 0.9600 . ?
C24A H24F 0.9600 . ?
C25A H25A 0.9800 . ?
C25A C26A 1.552(18) . ?
C25A C27A 1.567(19) . ?
C26A H26D 0.9600 . ?
C26A H26E 0.9600 . ?
C26A H26F 0.9600 . ?
C27A H27D 0.9600 . ?
C27A H27E 0.9600 . ?
C27A H27F 0.9600 . ?

loop_
_geom_torsion_atom_site_label_1
_geom_torsion_atom_site_label_2
_geom_torsion_atom_site_label_3
_geom_torsion_atom_site_label_4
_geom_torsion
_geom_torsion_site_symmetry_1
_geom_torsion_site_symmetry_2
_geom_torsion_site_symmetry_3
_geom_torsion_site_symmetry_4
_geom_torsion_publ_flag
Cu1 N2 C10 C9 8.3(5) . . . . ?
Cu1 N2 C11 C12 169.9(5) . . . . ?
Cu1 N2 C15 C14 -168.0(4) . . . . ?
Cu1 C1 C2 C3 128.8(4) . . . . ?
Cu1 C1 C2 C007 -49.1(7) . . . . ?
Cu2 N3 C007 C2 -4.4(7) . . . . ?
Cu2 N3 C16 C17 89.8(16) . . . . ?
Cu2 N3 C16 C21 -90.6(15) . . . . ?
Cu2 N3 C16A C17A 93.2(13) . . . . ?
Cu2 N3 C16A C21A -87.9(17) . . . . ?
Cu2 C1 C2 C3 -137.3(3) 2_656 . . . ?
Cu2 C1 C2 C007 44.8(7) 2_656 . . . ?
N1 C1 C2 C3 0.9(5) . . . . ?
N1 C1 C2 C007 -177.1(4) . . . . ?
N1 C9 C10 N2 55.1(6) . . . . ?
N2 C11 C12 C13 -54.4(8) . . . . ?
N3 C16 C17 C18 176.9(13) . . . . ?
N3 C16 C17 C22 -3(3) . . . . ?
N3 C16 C21 C20 -177.3(18) . . . . ?
N3 C16 C21 C25 -1(3) . . . . ?
N3 C16A C17A C18A 176.3(15) . . . . ?
N3 C16A C17A C22A 0(3) . . . . ?
N3 C16A C21A C20A -179.4(14) . . . . ?
N3 C16A C21A C25A 4(3) . . . . ?
C1 N1 C8 C3 -0.9(5) . . . . ?
C1 N1 C8 C7 179.2(5) . . . . ?
C1 N1 C9 C10 -84.8(5) . . . . ?
C1 C2 C3 C4 176.5(5) . . . . ?
C1 C2 C3 C8 -1.4(5) . . . . ?
C1 C2 C007 N3 -1.2(8) . . . . ?
C2 C3 C4 C5 -179.3(6) . . . . ?
C2 C3 C8 N1 1.4(5) . . . . ?
C2 C3 C8 C7 -178.7(4) . . . . ?
C3 C2 C007 N3 -178.9(4) . . . . ?
C3 C4 C5 C6 0.2(10) . . . . ?
C4 C3 C8 N1 -176.9(4) . . . . ?
C4 C3 C8 C7 3.0(7) . . . . ?
C4 C5 C6 C7 0.0(11) . . . . ?
C5 C6 C7 C8 1.3(9) . . . . ?
C6 C7 C8 N1 177.0(5) . . . . ?
C6 C7 C8 C3 -2.8(8) . . . . ?
C007 N3 C16 C17 -95.9(16) . . . . ?
C007 N3 C16 C21 83.7(15) . . . . ?
C007 N3 C16A C17A -92.5(13) . . . . ?
C007 N3 C16A C21A 86.4(17) . . . . ?
C007 C2 C3 C4 -5.4(8) . . . . ?
C007 C2 C3 C8 176.7(4) . . . . ?
C8 N1 C1 Cu1 -138.1(3) . . . . ?
C8 N1 C1 Cu2 143.3(3) . . . 2_656 ?
C8 N1 C1 C2 0.0(5) . . . . ?
C8 N1 C9 C10 79.6(5) . . . . ?
C8 C3 C4 C5 -1.6(8) . . . . ?
C9 N1 C1 Cu1 27.9(5) . . . . ?
C9 N1 C1 Cu2 -50.7(5) . . . 2_656 ?
C9 N1 C1 C2 166.1(4) . . . . ?
C9 N1 C8 C3 -166.7(4) . . . . ?
C9 N1 C8 C7 13.5(8) . . . . ?
C10 N2 C11 C12 -68.1(7) . . . . ?
C10 N2 C15 C14 66.8(6) . . . . ?
C11 N2 C10 C9 -107.9(5) . . . . ?
C11 N2 C15 C14 -55.2(6) . . . . ?
C11 C12 C13 C14 53.6(8) . . . . ?
C12 C13 C14 C15 -54.8(8) . . . . ?
C13 C14 C15 N2 57.5(7) . . . . ?
C15 N2 C10 C9 131.5(5) . . . . ?
C15 N2 C11 C12 53.0(6) . . . . ?
C16 N3 C007 C2 -178.5(4) . . . . ?
C16 C17 C18 C19 1(3) . . . . ?
C16 C17 C22 C23 -122(2) . . . . ?
C16 C17 C22 C24 116(2) . . . . ?
C16 C21 C25 C26 120(2) . . . . ?
C16 C21 C25 C27 -112(3) . . . . ?
C17 C16 C21 C20 2(3) . . . . ?
C17 C16 C21 C25 179(2) . . . . ?
C17 C18 C19 C20 0(3) . . . . ?
C18 C17 C22 C23 58(3) . . . . ?
C18 C17 C22 C24 -64(3) . . . . ?
C18 C19 C20 C21 -1(3) . . . . ?
C19 C20 C21 C16 0(3) . . . . ?
C19 C20 C21 C25 -177.3(19) . . . . ?
C20 C21 C25 C26 -63(3) . . . . ?
C20 C21 C25 C27 65(3) . . . . ?
C21 C16 C17 C18 -3(3) . . . . ?
C21 C16 C17 C22 177(2) . . . . ?
C22 C17 C18 C19 -178.6(19) . . . . ?
C16A N3 C007 C2 -178.5(4) . . . . ?
C16A C17A C18A C19A 2(3) . . . . ?
C16A C17A C22A C23A -127(2) . . . . ?
C16A C17A C22A C24A 100(2) . . . . ?
C16A C21A C25A C26A 108(2) . . . . ?
C16A C21A C25A C27A -131(2) . . . . ?
C17A C16A C21A C20A -1(3) . . . . ?
C17A C16A C21A C25A -176.9(19) . . . . ?
C17A C18A C19A C20A 2(3) . . . . ?
C18A C17A C22A C23A 57(3) . . . . ?
C18A C17A C22A C24A -77(2) . . . . ?
C18A C19A C20A C21A -6(3) . . . . ?
C19A C20A C21A C16A 5(3) . . . . ?
C19A C20A C21A C25A -179.0(19) . . . . ?
C20A C21A C25A C26A -68(3) . . . . ?
C20A C21A C25A C27A 53(3) . . . . ?
C21A C16A C17A C18A -3(3) . . . . ?
C21A C16A C17A C22A -179(2) . . . . ?
C22A C17A C18A C19A 178.8(18) . . . . ?

loop_
_platon_squeeze_void_nr
_platon_squeeze_void_average_x
_platon_squeeze_void_average_y
_platon_squeeze_void_average_z
_platon_squeeze_void_volume
_platon_squeeze_void_count_electrons
_platon_squeeze_void_content
1 0.500 0.035 0.000 241 54 '1.02 C7H8'
2 0.000 0.535 0.000 241 54 '1.02 C7H8'
